data_7238323
loop_
_publ_author_name
'Lucas, Jacqueline S.'
'Pochodylo, Amy L.'
'LaDuca, Robert L.'

_publ_section_title
;
 Cadmium bis(4-pyridylformyl)piperazine coordination polymers: layered
 nets and a novel 3,5-connected binodal lattice
;
_journal_issue 10
_journal_name_full CrystEngComm
_journal_page_first 3310
_journal_paper_doi 10.1039/c0ce00117a
_journal_volume 12
_journal_year 2010
_chemical_formula_sum 'C32 H38 Cd Cl2 N8 O17'
_chemical_formula_weight 990.00
_space_group_IT_number 2
_space_group_name_Hall '-P 1'
_space_group_name_H-M_alt 'P -1'
_symmetry_cell_setting triclinic
_symmetry_space_group_name_H-M 'P -1'
_atom_sites_solution_hydrogens geom
_atom_sites_solution_primary direct
_atom_sites_solution_secondary difmap
_audit_creation_method SHELXL-97
_audit_update_record
;
2010-03-23 # Formatted by publCIF
;
_cell_angle_alpha 76.8160(10)
_cell_angle_beta 89.2920(10)
_cell_angle_gamma 79.6100(10)
_cell_formula_units_Z 1
_cell_length_a 7.5591(5)
_cell_length_b 11.1614(8)
_cell_length_c 13.0251(9)
_cell_measurement_reflns_used 15168
_cell_measurement_temperature 173(2)
_cell_measurement_theta_max 25.32
_cell_measurement_theta_min 1.61
_cell_volume 1051.95(13)
_computing_structure_refinement 'SHELXL-97 (Sheldrick, 2008)'
_computing_structure_solution 'SHELXS-97 (Sheldrick, 2008)'
_diffrn_ambient_temperature 173(2)
_diffrn_measured_fraction_theta_full 0.999
_diffrn_measured_fraction_theta_max 0.998
_diffrn_radiation_monochromator graphite
_diffrn_radiation_source 'fine-focus sealed tube'
_diffrn_radiation_type MoK\a
_diffrn_radiation_wavelength 0.71073
_diffrn_reflns_av_R_equivalents 0.0550
_diffrn_reflns_av_sigmaI/netI 0.0465
_diffrn_reflns_limit_h_max 9
_diffrn_reflns_limit_h_min -9
_diffrn_reflns_limit_k_max 13
_diffrn_reflns_limit_k_min -13
_diffrn_reflns_limit_l_max 15
_diffrn_reflns_limit_l_min -15
_diffrn_reflns_number 15168
_diffrn_reflns_theta_full 25.00
_diffrn_reflns_theta_max 25.32
_diffrn_reflns_theta_min 1.61
_exptl_absorpt_coefficient_mu 0.726
_exptl_absorpt_correction_T_max 0.9244
_exptl_absorpt_correction_T_min 0.7826
_exptl_absorpt_correction_type multi-scan
_exptl_absorpt_process_details sadabs
_exptl_crystal_colour colorless
_exptl_crystal_density_diffrn 1.563
_exptl_crystal_density_method 'not measured'
_exptl_crystal_description block
_exptl_crystal_F_000 504
_exptl_crystal_size_max 0.36
_exptl_crystal_size_mid 0.26
_exptl_crystal_size_min 0.11
_refine_diff_density_max 1.133
_refine_diff_density_min -1.016
_refine_diff_density_rms 0.112
_refine_ls_extinction_method none
_refine_ls_goodness_of_fit_ref 1.067
_refine_ls_hydrogen_treatment mixed
_refine_ls_matrix_type full
_refine_ls_number_parameters 292
_refine_ls_number_reflns 3836
_refine_ls_number_restraints 3
_refine_ls_restrained_S_all 1.067
_refine_ls_R_factor_all 0.0637
_refine_ls_R_factor_gt 0.0628
_refine_ls_shift/su_max 0.000
_refine_ls_shift/su_mean 0.000
_refine_ls_structure_factor_coef Fsqd
_refine_ls_weighting_details 'calc w=1/[\s^2^(Fo^2^)+(0.1066P)^2^+1.9337P] where P=(Fo^2^+2Fc^2^)/3'
_refine_ls_weighting_scheme calc
_refine_ls_wR_factor_gt 0.1741
_refine_ls_wR_factor_ref 0.1755
_reflns_number_gt 3755
_reflns_number_total 3836
_reflns_threshold_expression >2sigma(I)
_cod_data_source_file c0ce00117a.txt
_cod_data_source_block p1b
_cod_original_sg_symbol_H-M P-1
_cod_database_code 7238323

loop_
_symmetry_equiv_pos_as_xyz
'x, y, z'
'-x, -y, -z'

loop_
_atom_site_label
_atom_site_type_symbol
_atom_site_fract_x
_atom_site_fract_y
_atom_site_fract_z
_atom_site_U_iso_or_equiv
_atom_site_adp_type
_atom_site_occupancy
_atom_site_symmetry_multiplicity
_atom_site_calc_flag
_atom_site_refinement_flags
_atom_site_disorder_assembly
_atom_site_disorder_group
Cd1 Cd -0.5000 0.0000 0.0000 0.0418(2) Uani 1 2 d S . .
Cl1 Cl 0.0710(3) 0.4120(2) 0.28080(15) 0.0889(6) Uani 1 1 d . . .
O1 O 0.4510(5) -0.2036(3) 0.0400(3) 0.0572(9) Uani 1 1 d . . .
O1WA O -0.459(2) -0.2076(13) -0.2212(14) 0.125(5) Uani 0.50 1 d P A 1
O1WB O -0.5911(18) -0.1077(16) -0.3052(12) 0.120(5) Uani 0.50 1 d P B 2
O2 O -0.0823(13) 0.5137(10) 0.2609(10) 0.219(7) Uani 1 1 d . . .
O2W O -0.720(2) -0.2309(12) -0.3319(12) 0.122(5) Uani 0.50 1 d P . .
O3 O 0.0687(12) 0.3401(7) 0.3839(5) 0.124(2) Uani 1 1 d . . .
O4 O 0.0624(16) 0.3403(10) 0.2086(7) 0.171(4) Uani 1 1 d . . .
O5 O 0.2234(8) 0.4718(6) 0.2645(5) 0.1025(18) Uani 1 1 d . . .
O6 O -0.5314(6) 0.0222(4) -0.1732(3) 0.0630(10) Uani 1 1 d D . .
H6A H -0.502(9) 0.082(4) -0.217(4) 0.076 Uiso 1 1 d D . .
H6B H -0.503(9) -0.049(3) -0.185(5) 0.076 Uiso 1 1 d D . .
O7 O -0.5390(9) 0.2418(6) -0.3065(5) 0.108(2) Uani 1 1 d . . .
N1 N -0.2052(5) -0.1030(4) -0.0048(3) 0.0437(9) Uani 1 1 d . . .
N2 N 0.4084(6) -0.3958(4) 0.0331(4) 0.0568(11) Uani 1 1 d . . .
N3 N 0.0563(10) 0.0095(8) -0.3655(5) 0.091(2) Uani 1 1 d . . .
N4 N -0.4455(14) 0.3945(8) -0.4276(7) 0.149(5) Uani 1 1 d . . .
C1 C -0.1369(7) -0.1931(5) 0.0794(4) 0.0477(11) Uani 1 1 d . . .
H1 H -0.2121 -0.2146 0.1351 0.057 Uiso 1 1 calc R . .
C2 C 0.0395(7) -0.2556(4) 0.0874(4) 0.0475(11) Uani 1 1 d . . .
H2 H 0.0809 -0.3190 0.1463 0.057 Uiso 1 1 calc R . .
C3 C 0.1543(6) -0.2216(4) 0.0054(4) 0.0431(10) Uani 1 1 d . . .
C4 C 0.0850(7) -0.1304(5) -0.0827(4) 0.0470(10) Uani 1 1 d . . .
H4 H 0.1575 -0.1073 -0.1393 0.056 Uiso 1 1 calc R . .
C5 C -0.0950(7) -0.0740(5) -0.0850(4) 0.0461(10) Uani 1 1 d . . .
H5 H -0.1414 -0.0135 -0.1447 0.055 Uiso 1 1 calc R . .
C6 C 0.3511(6) -0.2736(4) 0.0232(4) 0.0455(10) Uani 1 1 d . . .
C7 C 0.3048(7) -0.4833(5) 0.0022(6) 0.0616(14) Uani 1 1 d . . .
H7A H 0.2842 -0.5463 0.0638 0.074 Uiso 1 1 calc R . .
H7B H 0.1890 -0.4381 -0.0288 0.074 Uiso 1 1 calc R . .
C8 C 0.5910(7) -0.4563(5) 0.0751(5) 0.0593(13) Uani 1 1 d . . .
H8A H 0.5827 -0.5187 0.1395 0.071 Uiso 1 1 calc R . .
H8B H 0.6531 -0.3941 0.0921 0.071 Uiso 1 1 calc R . .
C9 C 0.0655(12) 0.1250(10) -0.3564(6) 0.094(3) Uani 1 1 d . . .
H9 H 0.1777 0.1445 -0.3465 0.112 Uiso 1 1 calc R . .
C10 C -0.0858(13) 0.2166(9) -0.3611(6) 0.089(2) Uani 1 1 d . . .
H10 H -0.0749 0.2961 -0.3542 0.107 Uiso 1 1 calc R . .
C11 C -0.2540(11) 0.1893(7) -0.3761(5) 0.0768(18) Uani 1 1 d . . .
C12 C -0.2606(11) 0.0700(7) -0.3864(5) 0.0760(18) Uani 1 1 d . . .
H12 H -0.3702 0.0475 -0.3976 0.091 Uiso 1 1 calc R . .
C13 C -0.1036(13) -0.0149(8) -0.3801(5) 0.082(2) Uani 1 1 d . . .
H13 H -0.1109 -0.0952 -0.3864 0.098 Uiso 1 1 calc R . .
C14 C -0.4259(13) 0.2780(8) -0.3702(7) 0.098(3) Uani 1 1 d . . .
C15 C -0.594(2) 0.4907(12) -0.4101(12) 0.207(10) Uani 1 1 d . . .
C16 C -0.3346(17) 0.4406(10) -0.5180(10) 0.170(7) Uani 1 1 d . . .
H16A H -0.2453 0.4800 -0.4923 0.204 Uiso 1 1 calc R . .
H16B H -0.2703 0.3684 -0.5410 0.204 Uiso 1 1 calc R . .

loop_
_atom_site_aniso_label
_atom_site_aniso_U_11
_atom_site_aniso_U_22
_atom_site_aniso_U_33
_atom_site_aniso_U_23
_atom_site_aniso_U_13
_atom_site_aniso_U_12
Cd1 0.0352(3) 0.0365(3) 0.0517(3) -0.0093(2) 0.00335(19) -0.00257(18)
Cl1 0.1091(15) 0.0839(12) 0.0704(10) -0.0073(9) 0.0120(10) -0.0230(11)
O1 0.0405(19) 0.0415(19) 0.089(3) -0.0139(18) -0.0035(17) -0.0070(15)
O1WA 0.114(10) 0.088(8) 0.178(14) -0.062(9) 0.011(10) 0.010(7)
O1WB 0.091(8) 0.166(14) 0.133(11) -0.089(11) -0.001(8) -0.029(8)
O2 0.139(7) 0.158(8) 0.266(13) 0.089(8) 0.086(8) 0.041(6)
O2W 0.134(11) 0.082(8) 0.147(12) -0.048(8) 0.001(9) 0.019(7)
O3 0.167(7) 0.107(5) 0.085(4) 0.001(3) 0.016(4) -0.026(5)
O4 0.254(12) 0.197(9) 0.108(5) -0.056(6) 0.009(6) -0.136(9)
O5 0.097(4) 0.105(4) 0.102(4) -0.011(3) -0.022(3) -0.022(3)
O6 0.070(3) 0.055(2) 0.057(2) -0.0091(18) 0.0049(19) 0.002(2)
O7 0.103(4) 0.098(4) 0.091(4) 0.027(3) 0.034(3) 0.002(3)
N1 0.043(2) 0.0362(19) 0.051(2) -0.0123(17) 0.0028(17) -0.0032(16)
N2 0.041(2) 0.046(2) 0.084(3) -0.023(2) -0.008(2) 0.0000(18)
N3 0.099(5) 0.104(5) 0.054(3) -0.005(3) 0.005(3) 0.003(4)
N4 0.161(8) 0.097(6) 0.131(7) 0.047(5) 0.090(6) 0.033(5)
C1 0.042(2) 0.044(3) 0.056(3) -0.010(2) 0.010(2) -0.006(2)
C2 0.044(3) 0.039(2) 0.055(3) -0.006(2) 0.002(2) -0.0018(19)
C3 0.038(2) 0.035(2) 0.057(3) -0.0142(19) 0.0019(19) -0.0038(18)
C4 0.041(2) 0.046(3) 0.052(3) -0.010(2) 0.007(2) -0.006(2)
C5 0.044(3) 0.044(2) 0.048(2) -0.009(2) 0.000(2) -0.004(2)
C6 0.039(2) 0.040(2) 0.055(3) -0.010(2) 0.002(2) -0.0020(19)
C7 0.042(3) 0.050(3) 0.094(4) -0.022(3) -0.006(3) -0.003(2)
C8 0.045(3) 0.051(3) 0.082(4) -0.021(3) -0.009(3) -0.002(2)
C9 0.085(5) 0.129(8) 0.064(4) -0.011(5) -0.006(4) -0.029(5)
C10 0.116(7) 0.090(5) 0.065(4) -0.012(4) 0.006(4) -0.039(5)
C11 0.090(5) 0.075(4) 0.056(3) 0.005(3) 0.012(3) -0.016(4)
C12 0.083(5) 0.086(5) 0.058(3) -0.008(3) 0.012(3) -0.026(4)
C13 0.109(6) 0.080(5) 0.058(4) -0.013(3) 0.015(4) -0.025(4)
C14 0.101(6) 0.089(5) 0.079(5) 0.018(4) 0.024(4) 0.000(5)
C15 0.202(14) 0.128(9) 0.186(12) 0.085(9) 0.138(11) 0.082(9)
C16 0.172(11) 0.109(8) 0.156(10) 0.062(8) 0.110(9) 0.042(8)

loop_
_atom_type_symbol
_atom_type_description
_atom_type_scat_dispersion_real
_atom_type_scat_dispersion_imag
_atom_type_scat_source
C C 0.0033 0.0016 'International Tables Vol C Tables 4.2.6.8 and 6.1.1.4'
H H 0.0000 0.0000 'International Tables Vol C Tables 4.2.6.8 and 6.1.1.4'
N N 0.0061 0.0033 'International Tables Vol C Tables 4.2.6.8 and 6.1.1.4'
O O 0.0106 0.0060 'International Tables Vol C Tables 4.2.6.8 and 6.1.1.4'
Cl Cl 0.1484 0.1585 'International Tables Vol C Tables 4.2.6.8 and 6.1.1.4'
Cd Cd -0.8075 1.2024 'International Tables Vol C Tables 4.2.6.8 and 6.1.1.4'

loop_
_geom_angle_atom_site_label_1
_geom_angle_atom_site_label_2
_geom_angle_atom_site_label_3
_geom_angle
_geom_angle_site_symmetry_1
_geom_angle_site_symmetry_3
O6 Cd1 O6 180.0 2_455 .
O6 Cd1 O1 94.02(16) 2_455 2
O6 Cd1 O1 85.98(16) . 2
O6 Cd1 O1 85.98(16) 2_455 1_455
O6 Cd1 O1 94.02(16) . 1_455
O1 Cd1 O1 180.00(5) 2 1_455
O6 Cd1 N1 89.99(15) 2_455 2_455
O6 Cd1 N1 90.01(15) . 2_455
O1 Cd1 N1 81.13(13) 2 2_455
O1 Cd1 N1 98.87(13) 1_455 2_455
O6 Cd1 N1 90.01(15) 2_455 .
O6 Cd1 N1 89.98(15) . .
O1 Cd1 N1 98.87(13) 2 .
O1 Cd1 N1 81.13(13) 1_455 .
N1 Cd1 N1 179.999(1) 2_455 .
O4 Cl1 O3 110.7(5) . .
O4 Cl1 O5 111.0(5) . .
O3 Cl1 O5 112.0(5) . .
O4 Cl1 O2 108.1(8) . .
O3 Cl1 O2 110.1(6) . .
O5 Cl1 O2 104.7(6) . .
C6 O1 Cd1 144.5(3) . 1_655
C1 N1 C5 117.6(4) . .
C1 N1 Cd1 118.4(3) . .
C5 N1 Cd1 124.0(3) . .
C6 N2 C8 121.1(4) . .
C6 N2 C7 125.7(4) . .
C8 N2 C7 113.2(4) . .
C13 N3 C9 117.5(8) . .
C14 N4 C15 121.0(7) . .
C14 N4 C16 126.2(8) . .
C15 N4 C16 112.7(7) . .
N1 C1 C2 123.2(5) . .
C1 C2 C3 118.7(4) . .
C4 C3 C2 118.7(4) . .
C4 C3 C6 122.9(4) . .
C2 C3 C6 117.9(4) . .
C3 C4 C5 118.8(4) . .
N1 C5 C4 123.0(4) . .
O1 C6 N2 122.3(4) . .
O1 C6 C3 118.1(4) . .
N2 C6 C3 119.1(4) . .
C8 C7 N2 108.5(5) 2_645 .
N2 C8 C7 111.1(5) . 2_645
N3 C9 C10 122.3(8) . .
C9 C10 C11 119.6(8) . .
C12 C11 C10 117.3(8) . .
C12 C11 C14 119.3(8) . .
C10 C11 C14 123.1(8) . .
C13 C12 C11 119.1(7) . .
N3 C13 C12 124.3(8) . .
O7 C14 N4 122.6(8) . .
O7 C14 C11 118.4(7) . .
N4 C14 C11 118.8(7) . .
C16 C15 N4 118.0(13) 2_464 .
C15 C16 N4 117.9(12) 2_464 .

loop_
_geom_bond_atom_site_label_1
_geom_bond_atom_site_label_2
_geom_bond_distance
_geom_bond_site_symmetry_2
Cd1 O6 2.224(4) 2_455
Cd1 O6 2.224(4) .
Cd1 O1 2.309(3) 2
Cd1 O1 2.309(3) 1_455
Cd1 N1 2.323(4) 2_455
Cd1 N1 2.323(4) .
Cl1 O4 1.376(8) .
Cl1 O3 1.400(6) .
Cl1 O5 1.423(6) .
Cl1 O2 1.448(9) .
O1 C6 1.234(6) .
O1 Cd1 2.309(3) 1_655
O7 C14 1.240(9) .
N1 C1 1.344(6) .
N1 C5 1.345(6) .
N2 C6 1.331(7) .
N2 C8 1.474(7) .
N2 C7 1.481(7) .
N3 C13 1.311(11) .
N3 C9 1.336(12) .
N4 C14 1.328(11) .
N4 C15 1.459(12) .
N4 C16 1.486(10) .
C1 C2 1.382(7) .
C2 C3 1.397(7) .
C3 C4 1.384(7) .
C3 C6 1.496(6) .
C4 C5 1.390(7) .
C7 C8 1.479(8) 2_645
C8 C7 1.479(8) 2_645
C9 C10 1.382(13) .
C10 C11 1.386(11) .
C11 C12 1.378(11) .
C11 C14 1.498(11) .
C12 C13 1.369(11) .
C15 C16 1.138(17) 2_464
C16 C15 1.138(17) 2_464

loop_
_geom_hbond_atom_site_label_D
_geom_hbond_atom_site_label_H
_geom_hbond_atom_site_label_A
_geom_hbond_distance_DH
_geom_hbond_distance_HA
_geom_hbond_distance_DA
_geom_hbond_angle_DHA
O6 H6A O7 0.84(5) 1.87(3) 2.652(7) 155(7)
O6 H6B O1WA 0.83(2) 1.90(2) 2.736(13) 174(7)
O6 H6B O1WB 0.83(2) 1.99(6) 2.579(12) 127(6)
